data_1548006
loop_
_publ_author_name
'Matthew Gregson'
'Erli Lu'
'David P. Mills'
'Floriana Tuna'
'Eric J. L. McInnes'
'Christoph Hennig'
'Andreas C. Scheinost'
'Jonathan McMaster'
'William Lewis'
'Alexander J. Blake'
'Andrew Kerridge'
'Stephen T. Liddle'

_publ_section_title
;
 The inverse-trans-influence in tetravalent lanthanide and actinide
 bis(carbene) complexes
;
_journal_name_full 'Nature Communications'
_journal_page_first 14137
_journal_paper_doi 10.1038/ncomms14137
_journal_volume 8
_journal_year 2017
_chemical_formula_moiety 'C62 H76 Ag N4 P4 Si4 Tb, C7 H8'
_chemical_formula_sum 'C69 H84 Ag N4 P4 Si4 Tb'
_chemical_formula_weight 1472.43
_space_group_crystal_system monoclinic
_space_group_IT_number 15
_space_group_name_Hall '-C 2yc'
_space_group_name_H-M_alt 'C 1 2/c 1'
_symmetry_space_group_name_Hall '-C 2yc'
_symmetry_space_group_name_H-M 'C 1 2/c 1'
_atom_sites_solution_hydrogens geom
_atom_sites_solution_primary direct
_atom_sites_solution_secondary difmap
_cell_angle_alpha 90
_cell_angle_beta 104.683(5)
_cell_angle_gamma 90
_cell_formula_units_Z 8
_cell_length_a 45.786(3)
_cell_length_b 12.9185(7)
_cell_length_c 24.1821(12)
_cell_measurement_reflns_used 7343
_cell_measurement_temperature 120(2)
_cell_measurement_theta_max 73.8380
_cell_measurement_theta_min 3.5420
_cell_volume 13836.3(14)
_computing_cell_refinement
;
CrysAlisPro, Agilent Technologies,
Version 1.171.37.33 (release 27-03-2014 CrysAlis171 .NET)
(compiled Mar 27 2014,17:12:48)
;
_computing_data_collection
;
CrysAlisPro, Agilent Technologies,
Version 1.171.37.33 (release 27-03-2014 CrysAlis171 .NET)
(compiled Mar 27 2014,17:12:48)
;
_computing_data_reduction
;
CrysAlisPro, Agilent Technologies,
Version 1.171.37.33 (release 27-03-2014 CrysAlis171 .NET)
(compiled Mar 27 2014,17:12:48)
;
_computing_molecular_graphics 'Olex2 (Dolomanov et al., 2009)'
_computing_publication_material 'Olex2 (Dolomanov et al., 2009)'
_computing_structure_refinement 'ShelXL (Sheldrick, 2008)'
_computing_structure_solution 'ShelXS (Sheldrick, 2008)'
_diffrn_ambient_environment N~2~
_diffrn_ambient_temperature 120(2)
_diffrn_detector 'CCD area detector'
_diffrn_detector_area_resol_mean 10.6296
_diffrn_detector_type 'Agilent Diffraction Atlas detector'
_diffrn_measured_fraction_theta_full 0.996
_diffrn_measured_fraction_theta_max 0.967
_diffrn_measurement_details
;
#__ type_ start__ end____ width___ exp.time_
  1 omega   51.00  109.00   2.0000    6.0000
omega____ theta____ kappa____ phi______ frames
    -      104.5000 -125.0000  150.0000 29

#__ type_ start__ end____ width___ exp.time_
  2 omega   31.00   71.00   2.0000    6.0000
omega____ theta____ kappa____ phi______ frames
    -      104.5000  -30.0000   30.0000 20

#__ type_ start__ end____ width___ exp.time_
  3 omega   27.00  105.00   2.0000    6.0000
omega____ theta____ kappa____ phi______ frames
    -      104.5000  -94.0000  -30.0000 39

#__ type_ start__ end____ width___ exp.time_
  4 omega   43.00  107.00   2.0000    6.0000
omega____ theta____ kappa____ phi______ frames
    -      104.5000 -125.0000 -120.0000 32

#__ type_ start__ end____ width___ exp.time_
  5 omega   36.00   64.00   2.0000    6.0000
omega____ theta____ kappa____ phi______ frames
    -      104.5000  -15.0000 -150.0000 14

#__ type_ start__ end____ width___ exp.time_
  6 omega   99.00  157.00   2.0000    6.0000
omega____ theta____ kappa____ phi______ frames
    -      104.5000   61.0000  -30.0000 29

#__ type_ start__ end____ width___ exp.time_
  7 omega   78.00  168.00   2.0000    6.0000
omega____ theta____ kappa____ phi______ frames
    -      104.5000   77.0000   30.0000 45

#__ type_ start__ end____ width___ exp.time_
  8 omega   26.00  112.00   2.0000    2.0000
omega____ theta____ kappa____ phi______ frames
    -       41.6804   38.0000  120.0000 43

#__ type_ start__ end____ width___ exp.time_
  9 omega   -7.00   21.00   2.0000    2.0000
omega____ theta____ kappa____ phi______ frames
    -      -38.5000   38.0000  -90.0000 14

#__ type_ start__ end____ width___ exp.time_
 10 omega  -46.00  -22.00   2.0000    2.0000
omega____ theta____ kappa____ phi______ frames
    -      -38.5000   38.0000  -90.0000 12

#__ type_ start__ end____ width___ exp.time_
 11 omega  -27.00   65.00   2.0000    2.0000
omega____ theta____ kappa____ phi______ frames
    -       41.6804  -57.0000  -30.0000 46
;
_diffrn_measurement_device '\k-geometry diffractometer'
_diffrn_measurement_device_type 'GV1000, Atlas'
_diffrn_measurement_method '\w scans'
_diffrn_orient_matrix_UB_11 0.0077253000
_diffrn_orient_matrix_UB_12 -0.1131887000
_diffrn_orient_matrix_UB_13 -0.0105887000
_diffrn_orient_matrix_UB_21 -0.0339020000
_diffrn_orient_matrix_UB_22 -0.0256316000
_diffrn_orient_matrix_UB_23 -0.0197041000
_diffrn_orient_matrix_UB_31 0.0001487000
_diffrn_orient_matrix_UB_32 0.0276193000
_diffrn_orient_matrix_UB_33 -0.0619200000
_diffrn_radiation_collimation 'focusing mirrors'
_diffrn_radiation_monochromator mirror
_diffrn_radiation_probe x-ray
_diffrn_radiation_type CuK\a
_diffrn_radiation_wavelength 1.54184
_diffrn_reflns_av_R_equivalents 0.0381
_diffrn_reflns_av_unetI/netI 0.0465
_diffrn_reflns_Laue_measured_fraction_full 0.996
_diffrn_reflns_Laue_measured_fraction_max 0.967
_diffrn_reflns_limit_h_max 56
_diffrn_reflns_limit_h_min -50
_diffrn_reflns_limit_k_max 16
_diffrn_reflns_limit_k_min -10
_diffrn_reflns_limit_l_max 26
_diffrn_reflns_limit_l_min -29
_diffrn_reflns_number 27389
_diffrn_reflns_point_group_measured_fraction_full 0.996
_diffrn_reflns_point_group_measured_fraction_max 0.967
_diffrn_reflns_theta_full 67.684
_diffrn_reflns_theta_max 74.164
_diffrn_reflns_theta_min 3.564
_diffrn_source 'microfocus sealed tube'
_diffrn_source_target Cu
_diffrn_source_type 'Agilent Diffraction microfocus tube'
_exptl_absorpt_coefficient_mu 9.092
_exptl_absorpt_correction_T_max 0.314
_exptl_absorpt_correction_T_min 0.163
_exptl_absorpt_correction_type gaussian
_exptl_absorpt_process_details
;
CrysAlisPro, Agilent Technologies,
Version 1.171.37.33 (release 27-03-2014 CrysAlis171 .NET)
(compiled Mar 27 2014,17:12:48)
Numerical absorption correction based on gaussian integration over
			a multifaceted crystal model
Empirical absorption correction using spherical harmonics,
 implemented in SCALE3 ABSPACK scaling algorithm.
;
_exptl_crystal_colour 'clear colourless'
_exptl_crystal_colour_lustre clear
_exptl_crystal_colour_modifier .
_exptl_crystal_colour_primary colourless
_exptl_crystal_density_diffrn 1.414
_exptl_crystal_description block
_exptl_crystal_F_000 6032
_exptl_crystal_size_max 0.3431
_exptl_crystal_size_mid 0.2418
_exptl_crystal_size_min 0.216
_refine_diff_density_max 0.705
_refine_diff_density_min -0.885
_refine_diff_density_rms 0.083
_refine_ls_extinction_coef .
_refine_ls_extinction_method none
_refine_ls_goodness_of_fit_ref 1.021
_refine_ls_hydrogen_treatment constr
_refine_ls_matrix_type full
_refine_ls_number_parameters 761
_refine_ls_number_reflns 13618
_refine_ls_number_restraints 0
_refine_ls_restrained_S_all 1.021
_refine_ls_R_factor_all 0.0389
_refine_ls_R_factor_gt 0.0341
_refine_ls_shift/su_max 0.007
_refine_ls_shift/su_mean 0.000
_refine_ls_structure_factor_coef Fsqd
_refine_ls_weighting_details 'w=1/[\s^2^(Fo^2^)+(0.0446P)^2^+2.9283P] where P=(Fo^2^+2Fc^2^)/3'
_refine_ls_weighting_scheme calc
_refine_ls_wR_factor_gt 0.0835
_refine_ls_wR_factor_ref 0.0870
_reflns_Friedel_coverage 0.000
_reflns_Friedel_fraction_full .
_reflns_Friedel_fraction_max .
_reflns_number_gt 12320
_reflns_number_total 13618
_reflns_threshold_expression 'I > 2\s(I)'
_cod_data_source_file ncomms14137-s12.cif
_cod_data_source_block 6Tb
_cod_original_cell_volume 13836.2(13)
_cod_database_code 1548006
_chemical_oxdiff_formula 'C69 H84 Ag N4 P4 Si4 Tb'
_shelx_space_group_comment
;
The symmetry employed for this shelxl refinement is uniquely defined
by the following loop, which should always be used as a source of
symmetry information in preference to the above space-group names.
They are only intended as comments.
;
_reflns_odcompleteness_completeness 99.70
_reflns_odcompleteness_iscentric 1
_reflns_odcompleteness_theta 66.97
_olex2_refinement_description
;
1. Fixed Uiso
 At 1.2 times of:
  All C(H) groups
 At 1.5 times of:
  All C(H,H,H) groups
2.a Aromatic/amide H refined with riding coordinates:
 C3(H3), C4(H4), C5(H5), C6(H6), C7(H7), C9(H9), C10(H10), C11(H11), C12(H12),
 C13(H13), C18(H18), C19(H19), C20(H20), C21(H21), C22(H22), C24(H24), C25(H25),
  C26(H26), C27(H27), C28(H28), C34(H34), C35(H35), C36(H36), C37(H37),
 C38(H38), C40(H40), C41(H41), C42(H42), C43(H43), C44(H44), C49(H49), C50(H50),
  C51(H51), C52(H52), C53(H53), C55(H55), C56(H56), C57(H57), C58(H58),
 C59(H59), C65(H65), C66(H66), C67(H67), C68(H68), C69(H69)
2.b Idealised Me refined as rotating group:
 C14(H14A,H14B,H14C), C15(H15A,H15B,H15C), C16(H16A,H16B,H16C), C29(H29A,H29B,
 H29C), C30(H30A,H30B,H30C), C31(H31A,H31B,H31C), C45(H45A,H45B,H45C), C46(H46A,
 H46B,H46C), C47(H47A,H47B,H47C), C60(H60A,H60B,H60C), C61(H61A,H61B,H61C),
 C62(H62A,H62B,H62C), C63(H63A,H63B,H63C)
;
_olex2_submission_special_instructions 'No special instructions were received'

loop_
_space_group_symop_operation_xyz
'x, y, z'
'-x, y, -z+1/2'
'x+1/2, y+1/2, z'
'-x+1/2, y+1/2, -z+1/2'
'-x, -y, -z'
'x, -y, z-1/2'
'-x+1/2, -y+1/2, -z'
'x+1/2, -y+1/2, z-1/2'

loop_
_atom_site_label
_atom_site_type_symbol
_atom_site_fract_x
_atom_site_fract_y
_atom_site_fract_z
_atom_site_U_iso_or_equiv
_atom_site_adp_type
_atom_site_occupancy
_atom_site_site_symmetry_order
_atom_site_calc_flag
_atom_site_refinement_flags_posn
_atom_site_refinement_flags_adp
_atom_site_refinement_flags_occupancy
_atom_site_disorder_assembly
_atom_site_disorder_group
Tb1 Tb 0.64321(2) 0.41043(2) 0.30106(2) 0.01481(5) Uani 1 1 d . . . . .
Ag1 Ag 0.63582(2) 0.22870(2) 0.37652(2) 0.01749(6) Uani 1 1 d . . . . .
P1 P 0.68032(2) 0.21780(5) 0.29235(3) 0.01503(13) Uani 1 1 d . . . . .
P2 P 0.60967(2) 0.21781(5) 0.24648(3) 0.01516(13) Uani 1 1 d . . . . .
P3 P 0.63469(2) 0.59336(5) 0.37087(3) 0.01533(13) Uani 1 1 d . . . . .
P4 P 0.62476(2) 0.41568(5) 0.44795(3) 0.01531(13) Uani 1 1 d . . . . .
Si1 Si 0.72767(2) 0.38828(6) 0.31826(3) 0.01836(15) Uani 1 1 d . . . . .
Si2 Si 0.56769(2) 0.39552(6) 0.19483(3) 0.02133(16) Uani 1 1 d . . . . .
Si3 Si 0.65751(2) 0.68126(6) 0.27073(3) 0.02131(16) Uani 1 1 d . . . . .
Si4 Si 0.61560(2) 0.20160(6) 0.49333(3) 0.02101(16) Uani 1 1 d . . . . .
N1 N 0.69139(5) 0.33759(18) 0.29747(10) 0.0173(5) Uani 1 1 d . . . . .
N2 N 0.59875(5) 0.33752(19) 0.23990(9) 0.0175(5) Uani 1 1 d . . . . .
N3 N 0.64341(5) 0.59144(18) 0.30947(10) 0.0176(5) Uani 1 1 d . . . . .
N4 N 0.62691(6) 0.29145(19) 0.45085(10) 0.0202(5) Uani 1 1 d . . . . .
C1 C 0.64369(6) 0.2095(2) 0.29436(11) 0.0160(5) Uani 1 1 d . . . . .
C2 C 0.70242(6) 0.1449(2) 0.35347(11) 0.0180(5) Uani 1 1 d . . . . .
C3 C 0.70719(7) 0.1910(2) 0.40739(12) 0.0224(6) Uani 1 1 d . . . . .
H3 H 0.6997 0.2587 0.4107 0.027 Uiso 1 1 calc R . . . .
C4 C 0.72270(7) 0.1385(3) 0.45598(13) 0.0258(6) Uani 1 1 d . . . . .
H4 H 0.7260 0.1705 0.4924 0.031 Uiso 1 1 calc R . . . .
C5 C 0.73337(7) 0.0392(3) 0.45142(14) 0.0304(7) Uani 1 1 d . . . . .
H5 H 0.7439 0.0030 0.4847 0.036 Uiso 1 1 calc R . . . .
C6 C 0.72869(7) -0.0069(3) 0.39819(14) 0.0285(7) Uani 1 1 d . . . . .
H6 H 0.7361 -0.0748 0.3951 0.034 Uiso 1 1 calc R . . . .
C7 C 0.71325(6) 0.0457(2) 0.34932(13) 0.0220(6) Uani 1 1 d . . . . .
H7 H 0.7101 0.0135 0.3130 0.026 Uiso 1 1 calc R . . . .
C8 C 0.68633(6) 0.1560(2) 0.22864(11) 0.0176(5) Uani 1 1 d . . . . .
C9 C 0.67310(6) 0.0598(2) 0.21097(13) 0.0214(6) Uani 1 1 d . . . . .
H9 H 0.6624 0.0243 0.2342 0.026 Uiso 1 1 calc R . . . .
C10 C 0.67543(7) 0.0160(3) 0.15966(13) 0.0258(6) Uani 1 1 d . . . . .
H10 H 0.6663 -0.0491 0.1478 0.031 Uiso 1 1 calc R . . . .
C11 C 0.69105(7) 0.0678(3) 0.12600(13) 0.0276(7) Uani 1 1 d . . . . .
H11 H 0.6924 0.0384 0.0907 0.033 Uiso 1 1 calc R . . . .
C12 C 0.70471(7) 0.1619(3) 0.14336(13) 0.0259(6) Uani 1 1 d . . . . .
H12 H 0.7157 0.1966 0.1204 0.031 Uiso 1 1 calc R . . . .
C13 C 0.70237(7) 0.2055(2) 0.19436(12) 0.0213(6) Uani 1 1 d . . . . .
H13 H 0.7118 0.2701 0.2062 0.026 Uiso 1 1 calc R . . . .
C14 C 0.73012(8) 0.4692(3) 0.38351(13) 0.0306(7) Uani 1 1 d . . . . .
H14A H 0.7139 0.5206 0.3756 0.046 Uiso 1 1 calc GR . . . .
H14B H 0.7497 0.5046 0.3939 0.046 Uiso 1 1 calc GR . . . .
H14C H 0.7281 0.4247 0.4152 0.046 Uiso 1 1 calc GR . . . .
C15 C 0.75849(7) 0.2893(3) 0.33572(16) 0.0319(7) Uani 1 1 d . . . . .
H15A H 0.7586 0.2561 0.3722 0.048 Uiso 1 1 calc GR . . . .
H15B H 0.7780 0.3231 0.3386 0.048 Uiso 1 1 calc GR . . . .
H15C H 0.7550 0.2369 0.3054 0.048 Uiso 1 1 calc GR . . . .
C16 C 0.73681(7) 0.4731(3) 0.26209(13) 0.0268(6) Uani 1 1 d . . . . .
H16A H 0.7407 0.4299 0.2314 0.040 Uiso 1 1 calc GR . . . .
H16B H 0.7548 0.5144 0.2791 0.040 Uiso 1 1 calc GR . . . .
H16C H 0.7197 0.5192 0.2464 0.040 Uiso 1 1 calc GR . . . .
C17 C 0.60668(6) 0.1660(2) 0.17520(11) 0.0174(5) Uani 1 1 d . . . . .
C18 C 0.59164(7) 0.0739(3) 0.15661(13) 0.0255(6) Uani 1 1 d . . . . .
H18 H 0.5843 0.0324 0.1827 0.031 Uiso 1 1 calc R . . . .
C19 C 0.58720(8) 0.0418(3) 0.09998(14) 0.0313(7) Uani 1 1 d . . . . .
H19 H 0.5766 -0.0207 0.0876 0.038 Uiso 1 1 calc R . . . .
C20 C 0.59807(8) 0.1005(3) 0.06199(14) 0.0300(7) Uani 1 1 d . . . . .
H20 H 0.5946 0.0796 0.0232 0.036 Uiso 1 1 calc R . . . .
C21 C 0.61419(8) 0.1910(3) 0.08083(13) 0.0282(7) Uani 1 1 d . . . . .
H21 H 0.6225 0.2302 0.0553 0.034 Uiso 1 1 calc R . . . .
C22 C 0.61803(7) 0.2234(2) 0.13661(13) 0.0244(6) Uani 1 1 d . . . . .
H22 H 0.6286 0.2860 0.1489 0.029 Uiso 1 1 calc R . . . .
C23 C 0.58464(6) 0.1359(2) 0.27527(12) 0.0191(5) Uani 1 1 d . . . . .
C24 C 0.55580(7) 0.1664(3) 0.27725(15) 0.0316(7) Uani 1 1 d . . . . .
H24 H 0.5483 0.2320 0.2624 0.038 Uiso 1 1 calc R . . . .
C25 C 0.53778(8) 0.1020(3) 0.30071(17) 0.0386(9) Uani 1 1 d . . . . .
H25 H 0.5183 0.1244 0.3024 0.046 Uiso 1 1 calc R . . . .
C26 C 0.54821(8) 0.0052(3) 0.32171(15) 0.0331(7) Uani 1 1 d . . . . .
H26 H 0.5357 -0.0394 0.3370 0.040 Uiso 1 1 calc R . . . .
C27 C 0.57686(8) -0.0258(3) 0.32009(15) 0.0304(7) Uani 1 1 d . . . . .
H27 H 0.5841 -0.0920 0.3343 0.037 Uiso 1 1 calc R . . . .
C28 C 0.59505(7) 0.0393(2) 0.29776(14) 0.0251(6) Uani 1 1 d . . . . .
H28 H 0.6149 0.0179 0.2977 0.030 Uiso 1 1 calc R . . . .
C29 C 0.54072(7) 0.4467(3) 0.23477(15) 0.0308(7) Uani 1 1 d . . . . .
H29A H 0.5279 0.4997 0.2117 0.046 Uiso 1 1 calc GR . . . .
H29B H 0.5521 0.4772 0.2710 0.046 Uiso 1 1 calc GR . . . .
H29C H 0.5281 0.3900 0.2426 0.046 Uiso 1 1 calc GR . . . .
C30 C 0.54529(8) 0.3095(3) 0.13714(14) 0.0334(8) Uani 1 1 d . . . . .
H30A H 0.5410 0.2439 0.1539 0.050 Uiso 1 1 calc GR . . . .
H30B H 0.5569 0.2958 0.1090 0.050 Uiso 1 1 calc GR . . . .
H30C H 0.5263 0.3436 0.1183 0.050 Uiso 1 1 calc GR . . . .
C31 C 0.58176(9) 0.5080(3) 0.16027(15) 0.0356(8) Uani 1 1 d . . . . .
H31A H 0.5646 0.5453 0.1361 0.053 Uiso 1 1 calc GR . . . .
H31B H 0.5949 0.4829 0.1368 0.053 Uiso 1 1 calc GR . . . .
H31C H 0.5932 0.5546 0.1898 0.053 Uiso 1 1 calc GR . . . .
C32 C 0.63403(6) 0.4667(2) 0.38962(11) 0.0180(5) Uani 1 1 d . . . . .
C33 C 0.59868(6) 0.6609(2) 0.36303(12) 0.0184(5) Uani 1 1 d . . . . .
C34 C 0.58968(7) 0.6993(2) 0.41034(13) 0.0232(6) Uani 1 1 d . . . . .
H34 H 0.6036 0.6993 0.4469 0.028 Uiso 1 1 calc R . . . .
C35 C 0.56077(7) 0.7373(2) 0.40457(15) 0.0276(7) Uani 1 1 d . . . . .
H35 H 0.5550 0.7629 0.4371 0.033 Uiso 1 1 calc R . . . .
C36 C 0.54025(7) 0.7381(3) 0.35146(16) 0.0297(7) Uani 1 1 d . . . . .
H36 H 0.5203 0.7631 0.3477 0.036 Uiso 1 1 calc R . . . .
C37 C 0.54881(7) 0.7025(3) 0.30408(15) 0.0290(7) Uani 1 1 d . . . . .
H37 H 0.5348 0.7040 0.2676 0.035 Uiso 1 1 calc R . . . .
C38 C 0.57799(7) 0.6643(2) 0.30971(13) 0.0229(6) Uani 1 1 d . . . . .
H38 H 0.5838 0.6404 0.2769 0.027 Uiso 1 1 calc R . . . .
C39 C 0.66143(6) 0.6765(2) 0.42000(11) 0.0187(5) Uani 1 1 d . . . . .
C40 C 0.65762(7) 0.7832(2) 0.42239(14) 0.0247(6) Uani 1 1 d . . . . .
H40 H 0.6398 0.8143 0.3995 0.030 Uiso 1 1 calc R . . . .
C41 C 0.67933(8) 0.8448(3) 0.45761(15) 0.0296(7) Uani 1 1 d . . . . .
H41 H 0.6764 0.9175 0.4586 0.035 Uiso 1 1 calc R . . . .
C42 C 0.70530(7) 0.8002(3) 0.49132(14) 0.0287(7) Uani 1 1 d . . . . .
H42 H 0.7203 0.8422 0.5155 0.034 Uiso 1 1 calc R . . . .
C43 C 0.70935(7) 0.6942(3) 0.48962(13) 0.0252(6) Uani 1 1 d . . . . .
H43 H 0.7272 0.6636 0.5127 0.030 Uiso 1 1 calc R . . . .
C44 C 0.68754(6) 0.6320(2) 0.45445(12) 0.0204(6) Uani 1 1 d . . . . .
H44 H 0.6904 0.5593 0.4539 0.024 Uiso 1 1 calc R . . . .
C45 C 0.69587(8) 0.7327(3) 0.30813(16) 0.0342(8) Uani 1 1 d . . . . .
H45A H 0.7104 0.6756 0.3160 0.051 Uiso 1 1 calc GR . . . .
H45B H 0.6949 0.7654 0.3442 0.051 Uiso 1 1 calc GR . . . .
H45C H 0.7022 0.7840 0.2837 0.051 Uiso 1 1 calc GR . . . .
C46 C 0.63186(10) 0.7947(3) 0.2487(2) 0.0442(9) Uani 1 1 d . . . . .
H46A H 0.6407 0.8421 0.2257 0.066 Uiso 1 1 calc GR . . . .
H46B H 0.6293 0.8308 0.2828 0.066 Uiso 1 1 calc GR . . . .
H46C H 0.6122 0.7706 0.2260 0.066 Uiso 1 1 calc GR . . . .
C47 C 0.66113(8) 0.6112(3) 0.20476(13) 0.0310(7) Uani 1 1 d . . . . .
H47A H 0.6735 0.6524 0.1852 0.046 Uiso 1 1 calc GR . . . .
H47B H 0.6410 0.6007 0.1791 0.046 Uiso 1 1 calc GR . . . .
H47C H 0.6708 0.5439 0.2155 0.046 Uiso 1 1 calc GR . . . .
C48 C 0.64954(6) 0.4647(2) 0.51395(11) 0.0187(5) Uani 1 1 d . . . . .
C49 C 0.64602(7) 0.5609(2) 0.53715(12) 0.0216(6) Uani 1 1 d . . . . .
H49 H 0.6285 0.6007 0.5211 0.026 Uiso 1 1 calc R . . . .
C50 C 0.66771(7) 0.5997(3) 0.58336(13) 0.0255(6) Uani 1 1 d . . . . .
H50 H 0.6651 0.6657 0.5987 0.031 Uiso 1 1 calc R . . . .
C51 C 0.69331(7) 0.5416(3) 0.60702(13) 0.0290(7) Uani 1 1 d . . . . .
H51 H 0.7083 0.5682 0.6384 0.035 Uiso 1 1 calc R . . . .
C52 C 0.69700(7) 0.4452(3) 0.58508(14) 0.0312(7) Uani 1 1 d . . . . .
H52 H 0.7143 0.4049 0.6019 0.037 Uiso 1 1 calc R . . . .
C53 C 0.67546(7) 0.4070(2) 0.53858(13) 0.0229(6) Uani 1 1 d . . . . .
H53 H 0.6783 0.3412 0.5233 0.027 Uiso 1 1 calc R . . . .
C54 C 0.58656(6) 0.4527(2) 0.45029(12) 0.0189(5) Uani 1 1 d . . . . .
C55 C 0.57761(7) 0.4802(3) 0.49941(13) 0.0252(6) Uani 1 1 d . . . . .
H55 H 0.5922 0.4815 0.5353 0.030 Uiso 1 1 calc R . . . .
C56 C 0.54779(7) 0.5056(3) 0.49671(15) 0.0319(7) Uani 1 1 d . . . . .
H56 H 0.5422 0.5262 0.5303 0.038 Uiso 1 1 calc R . . . .
C57 C 0.52627(7) 0.5007(3) 0.44474(16) 0.0347(8) Uani 1 1 d . . . . .
H57 H 0.5059 0.5185 0.4426 0.042 Uiso 1 1 calc R . . . .
C58 C 0.53463(7) 0.4699(3) 0.39605(14) 0.0316(7) Uani 1 1 d . . . . .
H58 H 0.5198 0.4647 0.3607 0.038 Uiso 1 1 calc R . . . .
C59 C 0.56442(7) 0.4467(3) 0.39880(12) 0.0233(6) Uani 1 1 d . . . . .
H59 H 0.5699 0.4264 0.3650 0.028 Uiso 1 1 calc R . . . .
C60 C 0.57527(8) 0.1651(3) 0.46407(16) 0.0379(8) Uani 1 1 d . . . . .
H60A H 0.5626 0.2272 0.4604 0.057 Uiso 1 1 calc GR . . . .
H60B H 0.5693 0.1159 0.4900 0.057 Uiso 1 1 calc GR . . . .
H60C H 0.5727 0.1330 0.4264 0.057 Uiso 1 1 calc GR . . . .
C61 C 0.62037(11) 0.2430(3) 0.56923(15) 0.0423(9) Uani 1 1 d . . . . .
H61A H 0.6416 0.2593 0.5864 0.063 Uiso 1 1 calc GR . . . .
H61B H 0.6140 0.1868 0.5908 0.063 Uiso 1 1 calc GR . . . .
H61C H 0.6080 0.3044 0.5703 0.063 Uiso 1 1 calc GR . . . .
C62 C 0.63986(10) 0.0854(3) 0.4927(2) 0.0454(10) Uani 1 1 d . . . . .
H62A H 0.6349 0.0550 0.4543 0.068 Uiso 1 1 calc GR . . . .
H62B H 0.6363 0.0343 0.5201 0.068 Uiso 1 1 calc GR . . . .
H62C H 0.6611 0.1060 0.5032 0.068 Uiso 1 1 calc GR . . . .
C63 C 0.50535(11) 0.7988(5) 0.50662(18) 0.0590(13) Uani 1 1 d . . . . .
H63A H 0.4906 0.7910 0.5294 0.088 Uiso 1 1 calc GR . . . .
H63B H 0.5199 0.8529 0.5234 0.088 Uiso 1 1 calc GR . . . .
H63C H 0.5160 0.7331 0.5063 0.088 Uiso 1 1 calc GR . . . .
C64 C 0.48929(8) 0.8283(3) 0.44640(15) 0.0357(8) Uani 1 1 d . . . . .
C65 C 0.49557(9) 0.9212(3) 0.4230(2) 0.0460(10) Uani 1 1 d . . . . .
H65 H 0.5098 0.9683 0.4450 0.055 Uiso 1 1 calc R . . . .
C66 C 0.48010(11) 0.9448(4) 0.3648(2) 0.0582(14) Uani 1 1 d . . . . .
H66 H 0.4836 1.0085 0.3480 0.070 Uiso 1 1 calc R . . . .
C67 C 0.46030(10) 0.8743(4) 0.33433(18) 0.0519(12) Uani 1 1 d . . . . .
H67 H 0.4503 0.8890 0.2957 0.062 Uiso 1 1 calc R . . . .
C68 C 0.45447(11) 0.7844(4) 0.3575(2) 0.0549(12) Uani 1 1 d . . . . .
H68 H 0.4406 0.7364 0.3352 0.066 Uiso 1 1 calc R . . . .
C69 C 0.46861(9) 0.7623(3) 0.41360(19) 0.0449(9) Uani 1 1 d . . . . .
H69 H 0.4639 0.6996 0.4299 0.054 Uiso 1 1 calc R . . . .

loop_
_atom_site_aniso_label
_atom_site_aniso_U_11
_atom_site_aniso_U_22
_atom_site_aniso_U_33
_atom_site_aniso_U_23
_atom_site_aniso_U_13
_atom_site_aniso_U_12
Tb1 0.01581(8) 0.01294(8) 0.01522(8) -0.00129(6) 0.00310(6) 0.00035(6)
Ag1 0.02175(10) 0.01568(10) 0.01569(9) -0.00042(7) 0.00591(7) 0.00015(7)
P1 0.0152(3) 0.0146(3) 0.0150(3) -0.0010(2) 0.0032(2) 0.0009(2)
P2 0.0152(3) 0.0146(3) 0.0154(3) -0.0024(2) 0.0034(2) -0.0014(2)
P3 0.0183(3) 0.0123(3) 0.0155(3) -0.0008(2) 0.0044(2) 0.0007(2)
P4 0.0177(3) 0.0145(3) 0.0139(3) -0.0006(2) 0.0044(2) -0.0003(2)
Si1 0.0159(3) 0.0198(4) 0.0186(3) -0.0015(3) 0.0028(3) -0.0014(3)
Si2 0.0200(3) 0.0210(4) 0.0194(4) -0.0022(3) -0.0016(3) 0.0032(3)
Si3 0.0255(4) 0.0167(4) 0.0236(4) 0.0038(3) 0.0098(3) 0.0015(3)
Si4 0.0271(4) 0.0179(4) 0.0194(4) 0.0023(3) 0.0085(3) -0.0013(3)
N1 0.0161(10) 0.0167(11) 0.0188(11) -0.0005(9) 0.0039(8) 0.0009(9)
N2 0.0170(10) 0.0179(11) 0.0154(10) -0.0011(9) 0.0002(8) 0.0008(9)
N3 0.0228(12) 0.0123(11) 0.0182(11) -0.0022(9) 0.0062(9) 0.0000(9)
N4 0.0298(12) 0.0163(11) 0.0160(11) -0.0009(9) 0.0089(9) 0.0000(10)
C1 0.0177(12) 0.0140(12) 0.0159(12) -0.0027(10) 0.0034(10) -0.0007(10)
C2 0.0147(11) 0.0209(14) 0.0172(12) 0.0026(11) 0.0020(9) 0.0000(11)
C3 0.0238(14) 0.0215(14) 0.0212(14) 0.0019(12) 0.0044(11) -0.0008(12)
C4 0.0266(14) 0.0303(17) 0.0184(13) 0.0021(12) 0.0019(11) -0.0042(13)
C5 0.0277(15) 0.0315(17) 0.0279(15) 0.0111(14) -0.0004(12) 0.0005(14)
C6 0.0287(15) 0.0210(15) 0.0331(16) 0.0062(13) 0.0029(13) 0.0062(13)
C7 0.0212(13) 0.0193(14) 0.0232(14) 0.0013(12) 0.0016(11) -0.0004(11)
C8 0.0174(12) 0.0176(13) 0.0173(12) -0.0014(11) 0.0037(10) 0.0041(11)
C9 0.0190(12) 0.0207(14) 0.0242(14) -0.0030(12) 0.0050(11) -0.0001(11)
C10 0.0236(14) 0.0242(15) 0.0274(15) -0.0079(13) 0.0026(11) 0.0025(12)
C11 0.0288(15) 0.0358(17) 0.0172(13) -0.0054(13) 0.0042(11) 0.0103(14)
C12 0.0277(15) 0.0301(16) 0.0202(14) 0.0018(12) 0.0068(11) 0.0064(13)
C13 0.0220(13) 0.0197(14) 0.0216(13) 0.0000(11) 0.0045(11) 0.0035(11)
C14 0.0308(15) 0.0380(19) 0.0245(15) -0.0111(14) 0.0097(12) -0.0129(15)
C15 0.0191(14) 0.0300(17) 0.0457(19) 0.0058(15) 0.0065(13) 0.0037(13)
C16 0.0225(13) 0.0312(16) 0.0256(14) 0.0033(13) 0.0041(11) -0.0090(13)
C17 0.0160(12) 0.0192(13) 0.0158(12) -0.0044(11) 0.0017(9) 0.0001(11)
C18 0.0279(15) 0.0262(15) 0.0232(15) -0.0060(12) 0.0078(12) -0.0049(13)
C19 0.0306(16) 0.0313(17) 0.0320(16) -0.0141(14) 0.0080(13) -0.0082(14)
C20 0.0339(16) 0.0361(18) 0.0191(14) -0.0070(13) 0.0050(12) 0.0027(14)
C21 0.0376(17) 0.0265(16) 0.0226(14) 0.0009(13) 0.0114(13) 0.0006(14)
C22 0.0306(15) 0.0205(14) 0.0217(14) -0.0019(12) 0.0059(12) -0.0026(12)
C23 0.0183(12) 0.0196(14) 0.0185(12) -0.0033(11) 0.0032(10) -0.0036(11)
C24 0.0247(15) 0.0338(18) 0.0376(17) 0.0094(15) 0.0104(13) 0.0008(14)
C25 0.0242(16) 0.046(2) 0.047(2) 0.0139(18) 0.0128(15) 0.0003(15)
C26 0.0316(16) 0.0358(18) 0.0361(17) 0.0037(15) 0.0163(14) -0.0084(15)
C27 0.0355(17) 0.0232(16) 0.0344(17) 0.0006(14) 0.0122(14) -0.0046(14)
C28 0.0239(14) 0.0213(15) 0.0330(15) -0.0030(13) 0.0127(12) 0.0001(12)
C29 0.0227(14) 0.0333(18) 0.0338(16) -0.0058(14) 0.0025(12) 0.0061(13)
C30 0.0284(15) 0.0345(18) 0.0289(16) -0.0082(14) -0.0080(13) 0.0052(14)
C31 0.0444(19) 0.0308(18) 0.0281(16) 0.0096(14) 0.0027(14) 0.0050(16)
C32 0.0205(12) 0.0155(13) 0.0177(12) 0.0000(11) 0.0046(10) 0.0017(11)
C33 0.0197(12) 0.0137(12) 0.0223(13) -0.0005(11) 0.0060(10) 0.0009(10)
C34 0.0247(14) 0.0222(15) 0.0228(14) -0.0003(12) 0.0062(11) 0.0025(12)
C35 0.0303(15) 0.0225(15) 0.0337(16) -0.0003(13) 0.0148(13) 0.0052(13)
C36 0.0218(14) 0.0237(15) 0.0455(19) 0.0047(14) 0.0121(13) 0.0039(12)
C37 0.0248(15) 0.0259(16) 0.0338(17) 0.0022(14) 0.0029(12) 0.0030(13)
C38 0.0248(14) 0.0200(14) 0.0229(14) 0.0001(12) 0.0043(11) -0.0008(12)
C39 0.0228(13) 0.0180(13) 0.0158(12) -0.0029(11) 0.0060(10) -0.0028(11)
C40 0.0231(14) 0.0209(15) 0.0302(15) -0.0061(12) 0.0068(12) 0.0003(12)
C41 0.0313(16) 0.0206(15) 0.0380(17) -0.0099(14) 0.0110(14) -0.0037(13)
C42 0.0248(14) 0.0333(18) 0.0289(15) -0.0101(14) 0.0084(12) -0.0077(13)
C43 0.0204(13) 0.0299(16) 0.0261(14) 0.0015(13) 0.0072(11) -0.0030(12)
C44 0.0209(13) 0.0205(14) 0.0213(13) -0.0009(11) 0.0082(11) 0.0008(11)
C45 0.0358(17) 0.0311(18) 0.0390(18) -0.0045(15) 0.0156(15) -0.0126(15)
C46 0.052(2) 0.0249(18) 0.063(3) 0.0161(18) 0.028(2) 0.0096(17)
C47 0.0332(16) 0.0424(19) 0.0189(14) 0.0023(14) 0.0094(12) -0.0007(15)
C48 0.0201(12) 0.0196(14) 0.0164(12) 0.0010(11) 0.0048(10) -0.0015(11)
C49 0.0201(13) 0.0254(15) 0.0192(13) -0.0019(12) 0.0049(11) -0.0018(12)
C50 0.0251(14) 0.0310(17) 0.0203(14) -0.0077(12) 0.0053(11) -0.0067(13)
C51 0.0265(15) 0.0381(18) 0.0184(13) 0.0010(13) -0.0018(11) -0.0081(14)
C52 0.0245(15) 0.0349(18) 0.0297(16) 0.0098(14) -0.0013(12) -0.0004(14)
C53 0.0233(14) 0.0210(15) 0.0234(14) 0.0037(11) 0.0039(11) 0.0004(11)
C54 0.0192(12) 0.0161(13) 0.0211(13) 0.0022(11) 0.0048(10) 0.0001(11)
C55 0.0232(14) 0.0302(16) 0.0231(14) -0.0036(13) 0.0074(11) -0.0024(13)
C56 0.0249(15) 0.044(2) 0.0308(16) -0.0036(15) 0.0142(13) -0.0013(14)
C57 0.0190(14) 0.043(2) 0.0434(19) 0.0031(16) 0.0103(13) 0.0015(14)
C58 0.0226(14) 0.0397(19) 0.0298(16) 0.0028(15) 0.0017(12) -0.0026(14)
C59 0.0214(13) 0.0288(16) 0.0194(13) -0.0005(12) 0.0049(11) -0.0016(12)
C60 0.0360(18) 0.043(2) 0.0341(17) 0.0102(16) 0.0071(14) -0.0139(16)
C61 0.067(3) 0.039(2) 0.0226(16) 0.0014(15) 0.0149(16) -0.0171(19)
C62 0.053(2) 0.0302(19) 0.062(3) 0.0252(18) 0.030(2) 0.0150(17)
C63 0.052(2) 0.085(4) 0.036(2) -0.001(2) 0.0040(19) 0.021(3)
C64 0.0316(17) 0.043(2) 0.0343(17) 0.0026(16) 0.0112(14) 0.0078(16)
C65 0.0333(19) 0.037(2) 0.072(3) -0.005(2) 0.0222(19) 0.0045(16)
C66 0.056(3) 0.045(2) 0.092(4) 0.033(3) 0.054(3) 0.025(2)
C67 0.048(2) 0.070(3) 0.038(2) 0.002(2) 0.0103(17) 0.032(2)
C68 0.047(2) 0.056(3) 0.054(3) -0.006(2) -0.003(2) 0.012(2)
C69 0.0382(19) 0.043(2) 0.052(2) 0.0014(19) 0.0083(17) 0.0016(18)

loop_
_atom_type_symbol
_atom_type_description
_atom_type_scat_dispersion_real
_atom_type_scat_dispersion_imag
_atom_type_scat_source
C C 0.0181 0.0091 'International Tables Vol C Tables 4.2.6.8 and 6.1.1.4'
H H 0.0000 0.0000 'International Tables Vol C Tables 4.2.6.8 and 6.1.1.4'
Ag Ag 0.1306 4.2820 'International Tables Vol C Tables 4.2.6.8 and 6.1.1.4'
N N 0.0311 0.0180 'International Tables Vol C Tables 4.2.6.8 and 6.1.1.4'
P P 0.2955 0.4335 'International Tables Vol C Tables 4.2.6.8 and 6.1.1.4'
Si Si 0.2541 0.3302 'International Tables Vol C Tables 4.2.6.8 and 6.1.1.4'
Tb Tb -9.1472 9.1891 'International Tables Vol C Tables 4.2.6.8 and 6.1.1.4'

loop_
_exptl_crystal_face_index_h
_exptl_crystal_face_index_k
_exptl_crystal_face_index_l
_exptl_crystal_face_perp_dist
_exptl_oxdiff_crystal_face_indexfrac_h
_exptl_oxdiff_crystal_face_indexfrac_k
_exptl_oxdiff_crystal_face_indexfrac_l
_exptl_oxdiff_crystal_face_x
_exptl_oxdiff_crystal_face_y
_exptl_oxdiff_crystal_face_z
-16 6 9 0.1178 -15.9834 6.0025 8.9958 -0.8981 0.2108 -0.3936
6 -7 8 0.1427 6.0018 -6.9867 8.0056 0.7524 -0.1821 -0.6878
-4 6 -9 0.0824 -4.0040 5.9868 -9.0049 -0.6132 0.1597 0.7223
6 3 -15 0.1122 5.9859 2.9841 -15.0029 -0.1327 0.0162 1.0123
16 -6 -8 0.1519 15.9845 -6.0017 -7.9958 0.8875 -0.2305 0.3317
-24 -3 -3 0.1236 -24.0037 -2.9976 -2.9969 0.1856 0.9497 0.0992
25 4 2 0.0770 25.0034 3.9957 1.9961 -0.2802 -0.9894 -0.0095
-19 -4 12 0.2029 -18.9888 -3.9846 12.0040 0.1772 0.5094 -0.8562
0 1 -15 0.1272 -0.0153 0.9866 -15.0011 0.0471 0.2708 0.9561
11 1 13 0.1232 11.0139 1.0089 12.9991 -0.1668 -0.6554 -0.7754
28 -3 -3 0.1206 27.9914 -3.0015 -2.9985 0.5877 -0.8129 0.1069
-20 6 1 0.0990 -19.9916 5.9962 0.9958 -0.8437 0.5044 0.1010
-7 -2 15 0.1639 -6.9849 -1.9851 15.0021 0.0119 -0.0079 -0.9848
6 7 8 0.0923 6.0144 6.9990 7.9944 -0.8304 -0.5408 -0.3008
12 7 -8 0.0638 11.9965 6.9854 -8.0062 -0.6132 -0.4280 0.6905
30 0 -3 0.0907 29.9939 -0.0047 -3.0010 0.2640 -0.9576 0.1901
-8 -8 1 0.1587 -8.0053 -7.9904 1.0067 0.8319 0.4564 -0.2842
-3 -7 -9 0.1629 -3.0157 -7.0001 -8.9945 0.8643 0.4589 0.3632

loop_
_geom_angle_atom_site_label_1
_geom_angle_atom_site_label_2
_geom_angle_atom_site_label_3
_geom_angle
_geom_angle_site_symmetry_1
_geom_angle_site_symmetry_3
N1 Tb1 C1 65.65(8) . .
N2 Tb1 N1 117.81(8) . .
N2 Tb1 C1 65.59(8) . .
N2 Tb1 C32 111.00(9) . .
N3 Tb1 N1 114.02(8) . .
N3 Tb1 N2 115.53(8) . .
N3 Tb1 C1 178.61(9) . .
N3 Tb1 C32 67.54(9) . .
C32 Tb1 N1 121.19(8) . .
C32 Tb1 C1 111.38(9) . .
N4 Ag1 C1 163.90(10) . .
N1 P1 C1 110.51(13) . .
N1 P1 C2 109.35(13) . .
N1 P1 C8 111.86(13) . .
C1 P1 C2 107.08(13) . .
C1 P1 C8 111.12(13) . .
C8 P1 C2 106.72(13) . .
N2 P2 C1 109.58(13) . .
N2 P2 C17 108.08(13) . .
N2 P2 C23 112.52(13) . .
C1 P2 C17 117.35(13) . .
C1 P2 C23 105.13(13) . .
C17 P2 C23 104.15(13) . .
N3 P3 C32 104.64(13) . .
N3 P3 C33 109.52(13) . .
N3 P3 C39 108.83(13) . .
C32 P3 C33 114.18(13) . .
C32 P3 C39 116.57(13) . .
C39 P3 C33 103.01(13) . .
N4 P4 C32 113.36(13) . .
N4 P4 C48 106.93(13) . .
N4 P4 C54 107.94(13) . .
C32 P4 C48 111.09(13) . .
C32 P4 C54 111.42(13) . .
C48 P4 C54 105.70(13) . .
N1 Si1 C14 107.64(13) . .
N1 Si1 C15 114.76(14) . .
N1 Si1 C16 112.55(12) . .
C14 Si1 C16 107.93(16) . .
C15 Si1 C14 108.10(17) . .
C15 Si1 C16 105.61(15) . .
N2 Si2 C29 111.91(13) . .
N2 Si2 C30 114.84(14) . .
N2 Si2 C31 107.28(14) . .
C29 Si2 C30 106.60(16) . .
C31 Si2 C29 107.68(17) . .
C31 Si2 C30 108.29(17) . .
N3 Si3 C45 114.26(14) . .
N3 Si3 C46 112.93(15) . .
N3 Si3 C47 105.32(14) . .
C46 Si3 C45 107.60(19) . .
C46 Si3 C47 108.67(18) . .
C47 Si3 C45 107.82(16) . .
N4 Si4 C60 111.39(14) . .
N4 Si4 C61 114.62(15) . .
N4 Si4 C62 105.55(15) . .
C60 Si4 C61 107.63(19) . .
C60 Si4 C62 109.1(2) . .
C62 Si4 C61 108.4(2) . .
P1 N1 Tb1 95.95(10) . .
P1 N1 Si1 129.68(15) . .
Si1 N1 Tb1 131.04(13) . .
P2 N2 Tb1 97.03(10) . .
P2 N2 Si2 131.29(15) . .
Si2 N2 Tb1 131.01(13) . .
P3 N3 Tb1 95.60(11) . .
P3 N3 Si3 134.31(15) . .
Si3 N3 Tb1 128.30(13) . .
P4 N4 Ag1 111.74(13) . .
P4 N4 Si4 132.61(15) . .
Si4 N4 Ag1 113.85(13) . .
Ag1 C1 Tb1 79.57(9) . .
P1 C1 Tb1 87.87(11) . .
P1 C1 Ag1 115.09(13) . .
P2 C1 Tb1 87.63(11) . .
P2 C1 Ag1 106.73(13) . .
P2 C1 P1 136.29(17) . .
C3 C2 P1 117.3(2) . .
C7 C2 P1 123.5(2) . .
C7 C2 C3 119.1(3) . .
C2 C3 H3 119.8 . .
C4 C3 C2 120.5(3) . .
C4 C3 H3 119.8 . .
C3 C4 H4 120.0 . .
C5 C4 C3 120.0(3) . .
C5 C4 H4 120.0 . .
C4 C5 H5 120.1 . .
C6 C5 C4 119.8(3) . .
C6 C5 H5 120.1 . .
C5 C6 H6 119.8 . .
C5 C6 C7 120.3(3) . .
C7 C6 H6 119.8 . .
C2 C7 C6 120.3(3) . .
C2 C7 H7 119.9 . .
C6 C7 H7 119.9 . .
C9 C8 P1 120.1(2) . .
C13 C8 P1 121.2(2) . .
C13 C8 C9 118.5(3) . .
C8 C9 H9 119.7 . .
C10 C9 C8 120.5(3) . .
C10 C9 H9 119.7 . .
C9 C10 H10 120.1 . .
C11 C10 C9 119.7(3) . .
C11 C10 H10 120.1 . .
C10 C11 H11 119.8 . .
C12 C11 C10 120.5(3) . .
C12 C11 H11 119.8 . .
C11 C12 H12 120.1 . .
C11 C12 C13 119.8(3) . .
C13 C12 H12 120.1 . .
C8 C13 H13 119.5 . .
C12 C13 C8 120.9(3) . .
C12 C13 H13 119.5 . .
Si1 C14 H14A 109.5 . .
Si1 C14 H14B 109.5 . .
Si1 C14 H14C 109.5 . .
H14A C14 H14B 109.5 . .
H14A C14 H14C 109.5 . .
H14B C14 H14C 109.5 . .
Si1 C15 H15A 109.5 . .
Si1 C15 H15B 109.5 . .
Si1 C15 H15C 109.5 . .
H15A C15 H15B 109.5 . .
H15A C15 H15C 109.5 . .
H15B C15 H15C 109.5 . .
Si1 C16 H16A 109.5 . .
Si1 C16 H16B 109.5 . .
Si1 C16 H16C 109.5 . .
H16A C16 H16B 109.5 . .
H16A C16 H16C 109.5 . .
H16B C16 H16C 109.5 . .
C18 C17 P2 122.2(2) . .
C18 C17 C22 118.5(3) . .
C22 C17 P2 119.2(2) . .
C17 C18 H18 119.7 . .
C17 C18 C19 120.5(3) . .
C19 C18 H18 119.7 . .
C18 C19 H19 119.9 . .
C20 C19 C18 120.2(3) . .
C20 C19 H19 119.9 . .
C19 C20 H20 120.2 . .
C19 C20 C21 119.6(3) . .
C21 C20 H20 120.2 . .
C20 C21 H21 120.0 . .
C22 C21 C20 120.0(3) . .
C22 C21 H21 120.0 . .
C17 C22 H22 119.5 . .
C21 C22 C17 121.1(3) . .
C21 C22 H22 119.5 . .
C24 C23 P2 122.9(2) . .
C24 C23 C28 118.2(3) . .
C28 C23 P2 118.8(2) . .
C23 C24 H24 119.6 . .
C25 C24 C23 120.8(3) . .
C25 C24 H24 119.6 . .
C24 C25 H25 119.9 . .
C26 C25 C24 120.3(3) . .
C26 C25 H25 119.9 . .
C25 C26 H26 120.3 . .
C27 C26 C25 119.4(3) . .
C27 C26 H26 120.3 . .
C26 C27 H27 119.9 . .
C26 C27 C28 120.3(3) . .
C28 C27 H27 119.9 . .
C23 C28 H28 119.5 . .
C27 C28 C23 121.0(3) . .
C27 C28 H28 119.5 . .
Si2 C29 H29A 109.5 . .
Si2 C29 H29B 109.5 . .
Si2 C29 H29C 109.5 . .
H29A C29 H29B 109.5 . .
H29A C29 H29C 109.5 . .
H29B C29 H29C 109.5 . .
Si2 C30 H30A 109.5 . .
Si2 C30 H30B 109.5 . .
Si2 C30 H30C 109.5 . .
H30A C30 H30B 109.5 . .
H30A C30 H30C 109.5 . .
H30B C30 H30C 109.5 . .
Si2 C31 H31A 109.5 . .
Si2 C31 H31B 109.5 . .
Si2 C31 H31C 109.5 . .
H31A C31 H31B 109.5 . .
H31A C31 H31C 109.5 . .
H31B C31 H31C 109.5 . .
P3 C32 Tb1 92.00(12) . .
P3 C32 P4 128.14(17) . .
P4 C32 Tb1 139.31(16) . .
C34 C33 P3 121.8(2) . .
C38 C33 P3 119.6(2) . .
C38 C33 C34 118.2(3) . .
C33 C34 H34 119.5 . .
C35 C34 C33 121.0(3) . .
C35 C34 H34 119.5 . .
C34 C35 H35 119.9 . .
C34 C35 C36 120.1(3) . .
C36 C35 H35 119.9 . .
C35 C36 H36 120.0 . .
C37 C36 C35 119.9(3) . .
C37 C36 H36 120.0 . .
C36 C37 H37 119.9 . .
C36 C37 C38 120.1(3) . .
C38 C37 H37 119.9 . .
C33 C38 C37 120.6(3) . .
C33 C38 H38 119.7 . .
C37 C38 H38 119.7 . .
C40 C39 P3 122.6(2) . .
C40 C39 C44 118.7(3) . .
C44 C39 P3 118.6(2) . .
C39 C40 H40 119.4 . .
C41 C40 C39 121.1(3) . .
C41 C40 H40 119.4 . .
C40 C41 H41 120.1 . .
C40 C41 C42 119.9(3) . .
C42 C41 H41 120.1 . .
C41 C42 H42 120.1 . .
C43 C42 C41 119.7(3) . .
C43 C42 H42 120.1 . .
C42 C43 H43 119.7 . .
C42 C43 C44 120.5(3) . .
C44 C43 H43 119.7 . .
C39 C44 H44 120.0 . .
C43 C44 C39 120.1(3) . .
C43 C44 H44 120.0 . .
Si3 C45 H45A 109.5 . .
Si3 C45 H45B 109.5 . .
Si3 C45 H45C 109.5 . .
H45A C45 H45B 109.5 . .
H45A C45 H45C 109.5 . .
H45B C45 H45C 109.5 . .
Si3 C46 H46A 109.5 . .
Si3 C46 H46B 109.5 . .
Si3 C46 H46C 109.5 . .
H46A C46 H46B 109.5 . .
H46A C46 H46C 109.5 . .
H46B C46 H46C 109.5 . .
Si3 C47 H47A 109.5 . .
Si3 C47 H47B 109.5 . .
Si3 C47 H47C 109.5 . .
H47A C47 H47B 109.5 . .
H47A C47 H47C 109.5 . .
H47B C47 H47C 109.5 . .
C49 C48 P4 123.7(2) . .
C49 C48 C53 118.5(3) . .
C53 C48 P4 117.4(2) . .
C48 C49 H49 119.5 . .
C50 C49 C48 121.0(3) . .
C50 C49 H49 119.5 . .
C49 C50 H50 120.2 . .
C49 C50 C51 119.6(3) . .
C51 C50 H50 120.2 . .
C50 C51 H51 119.9 . .
C52 C51 C50 120.2(3) . .
C52 C51 H51 119.9 . .
C51 C52 H52 119.9 . .
C51 C52 C53 120.1(3) . .
C53 C52 H52 119.9 . .
C48 C53 H53 119.7 . .
C52 C53 C48 120.6(3) . .
C52 C53 H53 119.7 . .
C55 C54 P4 125.6(2) . .
C59 C54 P4 116.3(2) . .
C59 C54 C55 118.0(3) . .
C54 C55 H55 119.4 . .
C56 C55 C54 121.1(3) . .
C56 C55 H55 119.4 . .
C55 C56 H56 120.2 . .
C57 C56 C55 119.7(3) . .
C57 C56 H56 120.2 . .
C56 C57 H57 120.1 . .
C58 C57 C56 119.8(3) . .
C58 C57 H57 120.1 . .
C57 C58 H58 119.9 . .
C59 C58 C57 120.2(3) . .
C59 C58 H58 119.9 . .
C54 C59 H59 119.4 . .
C58 C59 C54 121.1(3) . .
C58 C59 H59 119.4 . .
Si4 C60 H60A 109.5 . .
Si4 C60 H60B 109.5 . .
Si4 C60 H60C 109.5 . .
H60A C60 H60B 109.5 . .
H60A C60 H60C 109.5 . .
H60B C60 H60C 109.5 . .
Si4 C61 H61A 109.5 . .
Si4 C61 H61B 109.5 . .
Si4 C61 H61C 109.5 . .
H61A C61 H61B 109.5 . .
H61A C61 H61C 109.5 . .
H61B C61 H61C 109.5 . .
Si4 C62 H62A 109.5 . .
Si4 C62 H62B 109.5 . .
Si4 C62 H62C 109.5 . .
H62A C62 H62B 109.5 . .
H62A C62 H62C 109.5 . .
H62B C62 H62C 109.5 . .
H63A C63 H63B 109.5 . .
H63A C63 H63C 109.5 . .
H63B C63 H63C 109.5 . .
C64 C63 H63A 109.5 . .
C64 C63 H63B 109.5 . .
C64 C63 H63C 109.5 . .
C65 C64 C63 120.9(4) . .
C69 C64 C63 120.0(4) . .
C69 C64 C65 119.1(4) . .
C64 C65 H65 120.6 . .
C64 C65 C66 118.8(4) . .
C66 C65 H65 120.6 . .
C65 C66 H66 120.6 . .
C67 C66 C65 118.8(4) . .
C67 C66 H66 120.6 . .
C66 C67 H67 119.1 . .
C68 C67 C66 121.8(4) . .
C68 C67 H67 119.1 . .
C67 C68 H68 120.1 . .
C67 C68 C69 119.8(5) . .
C69 C68 H68 120.1 . .
C64 C69 C68 121.7(4) . .
C64 C69 H69 119.2 . .
C68 C69 H69 119.2 . .

loop_
_geom_bond_atom_site_label_1
_geom_bond_atom_site_label_2
_geom_bond_distance
_geom_bond_site_symmetry_2
Tb1 N1 2.420(2) .
Tb1 N2 2.386(2) .
Tb1 N3 2.347(2) .
Tb1 C1 2.601(3) .
Tb1 C32 2.397(3) .
Ag1 N4 2.104(2) .
Ag1 C1 2.122(3) .
P1 N1 1.623(2) .
P1 C1 1.694(3) .
P1 C2 1.827(3) .
P1 C8 1.817(3) .
P2 N2 1.621(2) .
P2 C1 1.692(3) .
P2 C17 1.822(3) .
P2 C23 1.822(3) .
P3 N3 1.632(2) .
P3 C32 1.700(3) .
P3 C33 1.832(3) .
P3 C39 1.824(3) .
P4 N4 1.608(2) .
P4 C32 1.706(3) .
P4 C48 1.821(3) .
P4 C54 1.828(3) .
Si1 N1 1.737(2) .
Si1 C14 1.872(3) .
Si1 C15 1.872(3) .
Si1 C16 1.873(3) .
Si2 N2 1.728(2) .
Si2 C29 1.871(3) .
Si2 C30 1.873(3) .
Si2 C31 1.870(4) .
Si3 N3 1.717(2) .
Si3 C45 1.881(4) .
Si3 C46 1.869(4) .
Si3 C47 1.878(3) .
Si4 N4 1.715(3) .
Si4 C60 1.863(4) .
Si4 C61 1.871(4) .
Si4 C62 1.870(4) .
C2 C3 1.399(4) .
C2 C7 1.388(4) .
C3 H3 0.9500 .
C3 C4 1.387(4) .
C4 H4 0.9500 .
C4 C5 1.386(5) .
C5 H5 0.9500 .
C5 C6 1.385(5) .
C6 H6 0.9500 .
C6 C7 1.391(4) .
C7 H7 0.9500 .
C8 C9 1.400(4) .
C8 C13 1.395(4) .
C9 H9 0.9500 .
C9 C10 1.392(4) .
C10 H10 0.9500 .
C10 C11 1.384(5) .
C11 H11 0.9500 .
C11 C12 1.384(5) .
C12 H12 0.9500 .
C12 C13 1.384(4) .
C13 H13 0.9500 .
C14 H14A 0.9800 .
C14 H14B 0.9800 .
C14 H14C 0.9800 .
C15 H15A 0.9800 .
C15 H15B 0.9800 .
C15 H15C 0.9800 .
C16 H16A 0.9800 .
C16 H16B 0.9800 .
C16 H16C 0.9800 .
C17 C18 1.391(4) .
C17 C22 1.392(4) .
C18 H18 0.9500 .
C18 C19 1.395(4) .
C19 H19 0.9500 .
C19 C20 1.378(5) .
C20 H20 0.9500 .
C20 C21 1.395(5) .
C21 H21 0.9500 .
C21 C22 1.380(4) .
C22 H22 0.9500 .
C23 C24 1.390(4) .
C23 C28 1.397(4) .
C24 H24 0.9500 .
C24 C25 1.390(5) .
C25 H25 0.9500 .
C25 C26 1.389(5) .
C26 H26 0.9500 .
C26 C27 1.381(5) .
C27 H27 0.9500 .
C27 C28 1.386(4) .
C28 H28 0.9500 .
C29 H29A 0.9800 .
C29 H29B 0.9800 .
C29 H29C 0.9800 .
C30 H30A 0.9800 .
C30 H30B 0.9800 .
C30 H30C 0.9800 .
C31 H31A 0.9800 .
C31 H31B 0.9800 .
C31 H31C 0.9800 .
C33 C34 1.401(4) .
C33 C38 1.394(4) .
C34 H34 0.9500 .
C34 C35 1.385(4) .
C35 H35 0.9500 .
C35 C36 1.386(5) .
C36 H36 0.9500 .
C36 C37 1.380(5) .
C37 H37 0.9500 .
C37 C38 1.399(4) .
C38 H38 0.9500 .
C39 C40 1.393(4) .
C39 C44 1.395(4) .
C40 H40 0.9500 .
C40 C41 1.385(4) .
C41 H41 0.9500 .
C41 C42 1.385(5) .
C42 H42 0.9500 .
C42 C43 1.384(5) .
C43 H43 0.9500 .
C43 C44 1.391(4) .
C44 H44 0.9500 .
C45 H45A 0.9800 .
C45 H45B 0.9800 .
C45 H45C 0.9800 .
C46 H46A 0.9800 .
C46 H46B 0.9800 .
C46 H46C 0.9800 .
C47 H47A 0.9800 .
C47 H47B 0.9800 .
C47 H47C 0.9800 .
C48 C49 1.390(4) .
C48 C53 1.400(4) .
C49 H49 0.9500 .
C49 C50 1.387(4) .
C50 H50 0.9500 .
C50 C51 1.387(5) .
C51 H51 0.9500 .
C51 C52 1.381(5) .
C52 H52 0.9500 .
C52 C53 1.385(4) .
C53 H53 0.9500 .
C54 C55 1.397(4) .
C54 C59 1.394(4) .
C55 H55 0.9500 .
C55 C56 1.390(4) .
C56 H56 0.9500 .
C56 C57 1.388(5) .
C57 H57 0.9500 .
C57 C58 1.386(5) .
C58 H58 0.9500 .
C58 C59 1.381(4) .
C59 H59 0.9500 .
C60 H60A 0.9800 .
C60 H60B 0.9800 .
C60 H60C 0.9800 .
C61 H61A 0.9800 .
C61 H61B 0.9800 .
C61 H61C 0.9800 .
C62 H62A 0.9800 .
C62 H62B 0.9800 .
C62 H62C 0.9800 .
C63 H63A 0.9800 .
C63 H63B 0.9800 .
C63 H63C 0.9800 .
C63 C64 1.504(5) .
C64 C65 1.388(6) .
C64 C69 1.369(6) .
C65 H65 0.9500 .
C65 C66 1.438(7) .
C66 H66 0.9500 .
C66 C67 1.363(8) .
C67 H67 0.9500 .
C67 C68 1.344(7) .
C68 H68 0.9500 .
C68 C69 1.377(6) .
C69 H69 0.9500 .

loop_
_geom_torsion_atom_site_label_1
_geom_torsion_atom_site_label_2
_geom_torsion_atom_site_label_3
_geom_torsion_atom_site_label_4
_geom_torsion
_geom_torsion_site_symmetry_1
_geom_torsion_site_symmetry_2
_geom_torsion_site_symmetry_3
_geom_torsion_site_symmetry_4
P1 C2 C3 C4 177.4(2) . . . .
P1 C2 C7 C6 -176.9(2) . . . .
P1 C8 C9 C10 174.5(2) . . . .
P1 C8 C13 C12 -174.5(2) . . . .
P2 C17 C18 C19 173.6(3) . . . .
P2 C17 C22 C21 -175.0(3) . . . .
P2 C23 C24 C25 -178.7(3) . . . .
P2 C23 C28 C27 -179.9(2) . . . .
P3 C33 C34 C35 -171.0(2) . . . .
P3 C33 C38 C37 171.1(2) . . . .
P3 C39 C40 C41 -175.8(2) . . . .
P3 C39 C44 C43 175.7(2) . . . .
P4 C48 C49 C50 -171.7(2) . . . .
P4 C48 C53 C52 172.8(2) . . . .
P4 C54 C55 C56 -179.0(3) . . . .
P4 C54 C59 C58 178.1(3) . . . .
N1 P1 C1 Tb1 1.60(13) . . . .
N1 P1 C1 Ag1 -75.84(17) . . . .
N1 P1 C1 P2 85.9(3) . . . .
N1 P1 C2 C3 44.3(3) . . . .
N1 P1 C2 C7 -138.9(2) . . . .
N1 P1 C8 C9 -167.7(2) . . . .
N1 P1 C8 C13 8.0(3) . . . .
N2 P2 C1 Tb1 -3.61(13) . . . .
N2 P2 C1 Ag1 74.75(15) . . . .
N2 P2 C1 P1 -88.0(3) . . . .
N2 P2 C17 C18 -128.8(2) . . . .
N2 P2 C17 C22 46.9(3) . . . .
N2 P2 C23 C24 15.5(3) . . . .
N2 P2 C23 C28 -162.8(2) . . . .
N3 P3 C32 Tb1 -4.08(13) . . . .
N3 P3 C32 P4 -176.86(19) . . . .
N3 P3 C33 C34 -162.1(2) . . . .
N3 P3 C33 C38 25.4(3) . . . .
N3 P3 C39 C40 85.7(3) . . . .
N3 P3 C39 C44 -90.8(2) . . . .
N4 P4 C32 Tb1 11.2(3) . . . .
N4 P4 C32 P3 -179.92(18) . . . .
N4 P4 C48 C49 -155.7(2) . . . .
N4 P4 C48 C53 32.1(3) . . . .
N4 P4 C54 C55 94.9(3) . . . .
N4 P4 C54 C59 -81.3(3) . . . .
C1 P1 N1 Tb1 -1.72(14) . . . .
C1 P1 N1 Si1 159.05(17) . . . .
C1 P1 C2 C3 -75.5(2) . . . .
C1 P1 C2 C7 101.3(3) . . . .
C1 P1 C8 C9 -43.7(3) . . . .
C1 P1 C8 C13 132.0(2) . . . .
C1 P2 N2 Tb1 3.97(14) . . . .
C1 P2 N2 Si2 175.16(18) . . . .
C1 P2 C17 C18 106.7(3) . . . .
C1 P2 C17 C22 -77.6(3) . . . .
C1 P2 C23 C24 134.7(3) . . . .
C1 P2 C23 C28 -43.6(3) . . . .
C2 P1 N1 Tb1 -119.35(11) . . . .
C2 P1 N1 Si1 41.4(2) . . . .
C2 P1 C1 Tb1 120.61(11) . . . .
C2 P1 C1 Ag1 43.17(18) . . . .
C2 P1 C1 P2 -155.1(2) . . . .
C2 P1 C8 C9 72.7(2) . . . .
C2 P1 C8 C13 -111.6(2) . . . .
C2 C3 C4 C5 -0.6(5) . . . .
C3 C2 C7 C6 -0.2(4) . . . .
C3 C4 C5 C6 0.5(5) . . . .
C4 C5 C6 C7 -0.2(5) . . . .
C5 C6 C7 C2 0.0(5) . . . .
C7 C2 C3 C4 0.4(4) . . . .
C8 P1 N1 Tb1 122.65(11) . . . .
C8 P1 N1 Si1 -76.6(2) . . . .
C8 P1 C1 Tb1 -123.20(11) . . . .
C8 P1 C1 Ag1 159.36(14) . . . .
C8 P1 C1 P2 -38.9(3) . . . .
C8 P1 C2 C3 165.4(2) . . . .
C8 P1 C2 C7 -17.8(3) . . . .
C8 C9 C10 C11 0.3(5) . . . .
C9 C8 C13 C12 1.3(4) . . . .
C9 C10 C11 C12 0.9(5) . . . .
C10 C11 C12 C13 -0.9(5) . . . .
C11 C12 C13 C8 -0.2(5) . . . .
C13 C8 C9 C10 -1.3(4) . . . .
C14 Si1 N1 Tb1 35.4(2) . . . .
C14 Si1 N1 P1 -118.9(2) . . . .
C15 Si1 N1 Tb1 155.78(17) . . . .
C15 Si1 N1 P1 1.5(2) . . . .
C16 Si1 N1 Tb1 -83.40(19) . . . .
C16 Si1 N1 P1 122.3(2) . . . .
C17 P2 N2 Tb1 -125.02(11) . . . .
C17 P2 N2 Si2 46.2(2) . . . .
C17 P2 C1 Tb1 120.09(12) . . . .
C17 P2 C1 Ag1 -161.54(12) . . . .
C17 P2 C1 P1 35.7(3) . . . .
C17 P2 C23 C24 -101.3(3) . . . .
C17 P2 C23 C28 80.4(3) . . . .
C17 C18 C19 C20 0.9(5) . . . .
C18 C17 C22 C21 0.9(5) . . . .
C18 C19 C20 C21 1.5(5) . . . .
C19 C20 C21 C22 -2.8(5) . . . .
C20 C21 C22 C17 1.6(5) . . . .
C22 C17 C18 C19 -2.1(5) . . . .
C23 P2 N2 Tb1 120.54(11) . . . .
C23 P2 N2 Si2 -68.3(2) . . . .
C23 P2 C1 Tb1 -124.77(11) . . . .
C23 P2 C1 Ag1 -46.40(16) . . . .
C23 P2 C1 P1 150.8(2) . . . .
C23 P2 C17 C18 -8.9(3) . . . .
C23 P2 C17 C22 166.7(2) . . . .
C23 C24 C25 C26 -1.1(6) . . . .
C24 C23 C28 C27 1.7(5) . . . .
C24 C25 C26 C27 1.3(6) . . . .
C25 C26 C27 C28 0.1(6) . . . .
C26 C27 C28 C23 -1.6(5) . . . .
C28 C23 C24 C25 -0.4(5) . . . .
C29 Si2 N2 Tb1 -79.0(2) . . . .
C29 Si2 N2 P2 112.6(2) . . . .
C30 Si2 N2 Tb1 159.27(17) . . . .
C30 Si2 N2 P2 -9.1(3) . . . .
C31 Si2 N2 Tb1 38.9(2) . . . .
C31 Si2 N2 P2 -129.5(2) . . . .
C32 P3 N3 Tb1 4.19(13) . . . .
C32 P3 N3 Si3 -160.8(2) . . . .
C32 P3 C33 C34 81.0(3) . . . .
C32 P3 C33 C38 -91.5(3) . . . .
C32 P3 C39 C40 -156.3(2) . . . .
C32 P3 C39 C44 27.1(3) . . . .
C32 P4 N4 Ag1 -6.48(19) . . . .
C32 P4 N4 Si4 -169.86(19) . . . .
C32 P4 C48 C49 80.2(3) . . . .
C32 P4 C48 C53 -92.1(3) . . . .
C32 P4 C54 C55 -140.1(3) . . . .
C32 P4 C54 C59 43.8(3) . . . .
C33 P3 N3 Tb1 -118.62(11) . . . .
C33 P3 N3 Si3 76.4(2) . . . .
C33 P3 C32 Tb1 115.65(12) . . . .
C33 P3 C32 P4 -57.1(2) . . . .
C33 P3 C39 C40 -30.4(3) . . . .
C33 P3 C39 C44 153.0(2) . . . .
C33 C34 C35 C36 -0.2(5) . . . .
C34 C33 C38 C37 -1.7(5) . . . .
C34 C35 C36 C37 -1.1(5) . . . .
C35 C36 C37 C38 0.9(5) . . . .
C36 C37 C38 C33 0.5(5) . . . .
C38 C33 C34 C35 1.6(5) . . . .
C39 P3 N3 Tb1 129.47(11) . . . .
C39 P3 N3 Si3 -35.5(2) . . . .
C39 P3 C32 Tb1 -124.33(12) . . . .
C39 P3 C32 P4 62.9(2) . . . .
C39 P3 C33 C34 -46.4(3) . . . .
C39 P3 C33 C38 141.1(2) . . . .
C39 C40 C41 C42 -0.2(5) . . . .
C40 C39 C44 C43 -1.0(4) . . . .
C40 C41 C42 C43 -0.1(5) . . . .
C41 C42 C43 C44 -0.1(5) . . . .
C42 C43 C44 C39 0.7(4) . . . .
C44 C39 C40 C41 0.7(5) . . . .
C45 Si3 N3 Tb1 -99.80(19) . . . .
C45 Si3 N3 P3 61.0(3) . . . .
C46 Si3 N3 Tb1 136.8(2) . . . .
C46 Si3 N3 P3 -62.4(3) . . . .
C47 Si3 N3 Tb1 18.3(2) . . . .
C47 Si3 N3 P3 179.2(2) . . . .
C48 P4 N4 Ag1 -129.25(13) . . . .
C48 P4 N4 Si4 67.4(2) . . . .
C48 P4 C32 Tb1 131.6(2) . . . .
C48 P4 C32 P3 -59.5(2) . . . .
C48 P4 C54 C55 -19.3(3) . . . .
C48 P4 C54 C59 164.6(2) . . . .
C48 C49 C50 C51 -0.2(5) . . . .
C49 C48 C53 C52 0.1(5) . . . .
C49 C50 C51 C52 -0.7(5) . . . .
C50 C51 C52 C53 1.4(5) . . . .
C51 C52 C53 C48 -1.1(5) . . . .
C53 C48 C49 C50 0.5(4) . . . .
C54 P4 N4 Ag1 117.44(14) . . . .
C54 P4 N4 Si4 -45.9(2) . . . .
C54 P4 C32 Tb1 -110.8(2) . . . .
C54 P4 C32 P3 58.1(2) . . . .
C54 P4 C48 C49 -40.8(3) . . . .
C54 P4 C48 C53 146.9(2) . . . .
C54 C55 C56 C57 2.0(5) . . . .
C55 C54 C59 C58 1.6(5) . . . .
C55 C56 C57 C58 0.4(6) . . . .
C56 C57 C58 C59 -1.7(6) . . . .
C57 C58 C59 C54 0.7(5) . . . .
C59 C54 C55 C56 -3.0(5) . . . .
C60 Si4 N4 Ag1 -77.7(2) . . . .
C60 Si4 N4 P4 85.4(3) . . . .
C61 Si4 N4 Ag1 159.80(18) . . . .
C61 Si4 N4 P4 -37.1(3) . . . .
C62 Si4 N4 Ag1 40.6(2) . . . .
C62 Si4 N4 P4 -156.3(2) . . . .
C63 C64 C65 C66 178.7(4) . . . .
C63 C64 C69 C68 -177.0(4) . . . .
C64 C65 C66 C67 -1.4(6) . . . .
C65 C64 C69 C68 1.8(6) . . . .
C65 C66 C67 C68 1.3(6) . . . .
C66 C67 C68 C69 0.3(7) . . . .
C67 C68 C69 C64 -1.9(7) . . . .
C69 C64 C65 C66 -0.1(6) . . . .
